data_1562557
loop_
_publ_author_name
'Wang, Xiaohe'
'Yan, Nana'
'Xie, Miao'
'Liu, Puxu'
'Bai, Pu'
'Su, Haopeng'
'Wang, Binyu'
'Wang, Yunzheng'
'Li, Libo'
'Cheng, Tao'
'Guo, Peng'
'Yan, Wenfu'
'Yu, Jihong'

_publ_section_title
;
 The inorganic cation-tailored &#x201C;trapdoor&#x201D; effect of
 silicoaluminophosphate zeolite for highly selective CO2 separation
;
_journal_issue 25
_journal_name_full 'Chemical Science'
_journal_page_first 8803
_journal_page_last 8810
_journal_paper_doi 10.1039/D1SC00619C
_journal_volume 12
_journal_year 2021
_chemical_formula_sum 'Al24 Cs6.6 O96 P16.26 Si7.74'
_chemical_formula_weight 3781.70
_space_group_IT_number 197
_space_group_name_Hall 'I 2 2 3'
_space_group_name_H-M_alt 'I 2 3'
_symmetry_cell_setting cubic
_symmetry_Int_Tables_number 197
_symmetry_space_group_name_Hall 'I 2 2 3'
_symmetry_space_group_name_H-M 'I 2 3'
_audit_update_record
;
2021-01-16 deposited with the CCDC.	2021-05-13 downloaded from the CCDC.
;
_cell_angle_alpha 90
_cell_angle_beta 90
_cell_angle_gamma 90
_cell_formula_units_Z 1
_cell_length_a 14.6832(2)
_cell_length_b 14.6832(2)
_cell_length_c 14.6832(2)
_cell_measurement_temperature 25
_cell_measurement_theta_max 60
_cell_measurement_theta_min 2.5
_cell_volume 3165.64(7)
_computing_structure_refinement TOPAS
_diffrn_ambient_temperature 25
_diffrn_measurement_device_type STOE
_diffrn_radiation_probe x-ray
_diffrn_radiation_source 'X-ray tube'
_diffrn_radiation_type 'Cu Ka1'
_diffrn_radiation_wavelength 1.5406
_exptl_absorpt_coefficient_mu 19.918
_exptl_crystal_colour white
_exptl_crystal_density_diffrn 1.984
_pd_proc_ls_prof_R_factor 0.04314
_pd_proc_ls_prof_wR_expected 0.01603
_pd_proc_ls_prof_wR_factor 0.06811
_refine_ls_goodness_of_fit_all 4.2486
_refine_ls_R_I_factor 0.05352
_refine_ls_shift/su_max -0.00099
_cod_data_source_file d1sc00619c2.cif
_cod_data_source_block I_CCDC2
_cod_depositor_comments
;
The following automatic conversions were performed:

data item '_diffrn_radiation_probe' value 'X-ray' was changed to
'x-ray' in accordance with the
/home/data/users/saulius/crontab/automatic-downloads/rss-feeds/RSC/lib/dictionaries/cif_core.dic
dictionary named 'cif_core.dic' version 2.4.2 last updated on
2011-04-26.

Automatic conversion script
Id: cif_fix_values 7556 2019-12-06 15:28:31Z antanas 

 Adding full bibliography for 1562555--1562558.cif.
;
_cod_original_formula_sum ' 	Al24 Cs6.60 O96 P16.26 Si7.74 '
_cod_database_code 1562557

loop_
_space_group_symop_id
_space_group_symop_operation_xyz
1 x,y,z
2 -x,-y,z
3 -x,y,-z
4 x,-y,-z
5 z,x,y
6 z,-x,-y
7 -z,-x,y
8 -z,x,-y
9 y,z,x
10 -y,z,-x
11 y,-z,-x
12 -y,-z,x
13 x+1/2,y+1/2,z+1/2
14 -x+1/2,-y+1/2,z+1/2
15 -x+1/2,y+1/2,-z+1/2
16 x+1/2,-y+1/2,-z+1/2
17 z+1/2,x+1/2,y+1/2
18 z+1/2,-x+1/2,-y+1/2
19 -z+1/2,-x+1/2,y+1/2
20 -z+1/2,x+1/2,-y+1/2
21 y+1/2,z+1/2,x+1/2
22 -y+1/2,z+1/2,-x+1/2
23 y+1/2,-z+1/2,-x+1/2
24 -y+1/2,-z+1/2,x+1/2

loop_
_atom_site_label
_atom_site_type_symbol
_atom_site_fract_x
_atom_site_fract_y
_atom_site_fract_z
_atom_site_adp_type
_atom_site_U_iso_or_equiv
_atom_site_site_symmetry_multiplicity
_atom_site_occupancy
_atom_site_calc_flag
_atom_site_refinement_flags
_atom_site_disorder_assembly
_atom_site_disorder_group
P1 P 0.2726(9) 0.1222(10) 0.4235(7) Uiso 0.0076 24 0.6773 d . . .
Si1 Si 0.2726(9) 0.1222(10) 0.4235(7) Uiso 0.0076 24 0.3227 d . . .
Al1 Al 0.1195(11) 0.2693(10) 0.4177(8) Uiso 0.0063 24 1 d . . .
O1 O 0.0283(13) 0.2025(13) 0.3778(15) Uiso 0.0127 24 1 d . . .
O2 O 0.2177(12) 0.0363(13) 0.3890(15) Uiso 0.0127 24 1 d . . .
O3 O 0.2171(15) 0.2075(14) 0.3913(5) Uiso 0.0127 24 1 d . . .
O4 O 0.1226(14) 0.1313(12) 0.6300(6) Uiso 0.0127 24 1 d . . .
Cs1 Cs 0.499(9) -0.0084(5) 0.50049(2000) Uiso 0.019 24 0.25000(18) d . . .
Cs2 Cs 0.3485(8) 0.6515(8) 0.6515(8) Uiso 0.019 8 0.0750(2) d . . .

loop_
_atom_site_aniso_label
_atom_site_aniso_type_symbol
_atom_site_aniso_U_11
_atom_site_aniso_U_22
_atom_site_aniso_U_33
_atom_site_aniso_U_12
_atom_site_aniso_U_13
_atom_site_aniso_U_23
? ? ? ? ? ? ? ?

loop_
_atom_type_symbol
_atom_type_scat_dispersion_real
_atom_type_scat_dispersion_imag
_atom_type_scat_source
Al 0.0645 0.0514 'International Tables Vol C tables 4.2.6.8 and 6.1.1.1'
Cs -0.3680 2.1192 'International Tables Vol C tables 4.2.6.8 and 6.1.1.1'
O 0.0106 0.0060 'International Tables Vol C tables 4.2.6.8 and 6.1.1.1'
P 0.1023 0.0942 'International Tables Vol C tables 4.2.6.8 and 6.1.1.1'
Si 0.0817 0.0704 'International Tables Vol C tables 4.2.6.8 and 6.1.1.1'

loop_
_exptl_crystal_face_index_h
_exptl_crystal_face_index_k
_exptl_crystal_face_index_l
_exptl_crystal_face_perp_dist
? ? ? ?

loop_
_geom_angle_atom_site_label_1
_geom_angle_atom_site_label_2
_geom_angle_atom_site_label_3
_geom_angle_site_symmetry_1
_geom_angle_site_symmetry_2
_geom_angle_site_symmetry_3
_geom_angle
_geom_angle_publ_flag
O1 P1 O2 24_555 . . 115.5(14) ?
O1 P1 O3 24_555 . . 114.4(12) ?
O1 P1 O4 24_555 . 22_545 102.2(12) ?
O2 P1 O3 . . . 106.0(12) ?
O2 P1 O4 . . 22_545 112.3(11) ?
O3 P1 O4 . . 22_545 106.2(11) ?

loop_
_geom_bond_atom_site_label_1
_geom_bond_atom_site_label_2
_geom_bond_site_symmetry_1
_geom_bond_site_symmetry_2
_geom_bond_distance
_geom_bond_publ_flag
P1 Si1 . . 0 ?
P1 O1 . 24_555 1.58(2) ?
P1 O2 . . 1.58(2) ?
P1 O3 . . 1.57(2) ?
P1 O4 . 22_545 1.57(2) ?
P1 Cs1 . . 4.00(11) ?
P1 Cs1 . 2_655 3.91(11) ?
P1 Cs1 . 4_556 3.88(11) ?
P1 Cs2 . 4_566 3.674(18) ?
Si1 O1 . 24_555 1.58(2) ?
Si1 O2 . . 1.58(2) ?
Si1 O3 . . 1.57(2) ?
Si1 O4 . 22_545 1.57(2) ?
Si1 Cs1 . . 4.00(11) ?
Si1 Cs1 . 2_655 3.91(11) ?
Si1 Cs1 . 3_656 4.02(11) ?
Si1 Cs1 . 4_556 3.88(11) ?
Si1 Cs2 . 4_566 3.674(18) ?
Al1 Cs1 . 9_555 4.06(4) ?
Al1 Cs1 . 10_556 3.96(4) ?
Al1 Cs1 . 11_566 4.06(4) ?
Al1 Cs1 . 12_565 3.94(4) ?
Al1 Cs2 . 4_566 3.70(2) ?
O3 Cs2 . 4_566 2.90(2) ?
O4 Cs1 . 18_455 3.17(8) ?
O4 Cs1 . 20_545 3.20(8) ?
Cs1 Cs1 . 2_655 0.25(2) ?
Cs1 Cs1 . 3_656 0.03(17) ?
Cs1 Cs1 . 4_556 0.247(10) ?

loop_
_geom_hbond_atom_site_label_D
_geom_hbond_atom_site_label_H
_geom_hbond_atom_site_label_A
_geom_hbond_site_symmetry_D
_geom_hbond_site_symmetry_H
_geom_hbond_site_symmetry_A
_geom_hbond_distance_DH
_geom_hbond_distance_HA
_geom_hbond_distance_DA
_geom_hbond_angle_DHA
_geom_hbond_publ_flag
? ? ? ? ? ? ? ? ? ? ?

loop_
_geom_torsion_atom_site_label_1
_geom_torsion_atom_site_label_2
_geom_torsion_atom_site_label_3
_geom_torsion_atom_site_label_4
_geom_torsion_site_symmetry_1
_geom_torsion_site_symmetry_2
_geom_torsion_site_symmetry_3
_geom_torsion_site_symmetry_4
_geom_torsion
_geom_torsion_publ_flag
? ? ? ? ? ? ? ? ? ?

loop_
_restr_angle_atom_site_label_1
_restr_angle_site_symmetry_1
_restr_angle_atom_site_label_2
_restr_angle_site_symmetry_2
_restr_angle_atom_site_label_3
_restr_angle_site_symmetry_3
_restr_angle_target
_restr_angle_target_weight_param
? ? ? ? ? ? ? ?

loop_
_restr_distance_atom_site_label_1
_restr_distance_site_symmetry_1
_restr_distance_atom_site_label_2
_restr_distance_site_symmetry_2
_restr_distance_target
_restr_distance_target_weight_param
? ? ? ? ? ?

loop_
_restr_equal_angle_atom_site_label_1
_restr_equal_angle_site_symmetry_1
_restr_equal_angle_atom_site_label_2
_restr_equal_angle_site_symmetry_2
_restr_equal_angle_atom_site_label_3
_restr_equal_angle_site_symmetry_3
_restr_equal_angle_class_class_id
_restr_equal_angle_class_target_weight_param
? ? ? ? ? ? ? ?

loop_
_restr_equal_distance_atom_site_label_1
_restr_equal_distance_site_symmetry_1
_restr_equal_distance_atom_site_label_2
_restr_equal_distance_site_symmetry_2
_restr_equal_distance_class_class_id
_restr_equal_distance_class_target_weight_param
? ? ? ? ? ?

loop_
_restr_equal_torsion_atom_site_label_1
_restr_equal_torsion_site_symmetry_1
_restr_equal_torsion_atom_site_label_2
_restr_equal_torsion_site_symmetry_2
_restr_equal_torsion_atom_site_label_3
_restr_equal_torsion_site_symmetry_3
_restr_equal_torsion_atom_site_label_4
_restr_equal_torsion_site_symmetry_4
_restr_equal_torsion_class_class_id
_restr_equal_torsion_class_target_weight_param
? ? ? ? ? ? ? ? ? ?

loop_
_restr_torsion_atom_site_label_1
_restr_torsion_site_symmetry_1
_restr_torsion_atom_site_label_2
_restr_torsion_site_symmetry_2
_restr_torsion_atom_site_label_3
_restr_torsion_site_symmetry_3
_restr_torsion_atom_site_label_4
_restr_torsion_site_symmetry_4
_restr_torsion_angle_target
_restr_torsion_weight_param
? ? ? ? ? ? ? ? ? ?

loop_
_twin_individual_id
_twin_individual_mass_fraction_refined
_twin_individual_twin_matrix_11
_twin_individual_twin_matrix_12
_twin_individual_twin_matrix_13
_twin_individual_twin_matrix_21
_twin_individual_twin_matrix_22
_twin_individual_twin_matrix_23
_twin_individual_twin_matrix_31
_twin_individual_twin_matrix_32
_twin_individual_twin_matrix_33
? ? ? ? ? ? ? ? ? ? ?

loop_
_jana_atom_site_adp_c_label
_jana_atom_site_adp_c_type_symbol
_jana_atom_site_adp_c_111
_jana_atom_site_adp_c_112
_jana_atom_site_adp_c_113
_jana_atom_site_adp_c_122
_jana_atom_site_adp_c_123
_jana_atom_site_adp_c_133
_jana_atom_site_adp_c_222
_jana_atom_site_adp_c_223
_jana_atom_site_adp_c_233
_jana_atom_site_adp_c_333
? ? ? ? ? ? ? ? ? ? ? ?

loop_
_jana_atom_site_adp_d_label
_jana_atom_site_adp_d_type_symbol
_jana_atom_site_adp_d_1111
_jana_atom_site_adp_d_1112
_jana_atom_site_adp_d_1113
_jana_atom_site_adp_d_1122
_jana_atom_site_adp_d_1123
_jana_atom_site_adp_d_1133
_jana_atom_site_adp_d_1222
_jana_atom_site_adp_d_1223
_jana_atom_site_adp_d_1233
_jana_atom_site_adp_d_1333
_jana_atom_site_adp_d_2222
_jana_atom_site_adp_d_2223
_jana_atom_site_adp_d_2233
_jana_atom_site_adp_d_2333
_jana_atom_site_adp_d_3333
? ? ? ? ? ? ? ? ? ? ? ? ? ? ? ? ?

loop_
_jana_atom_site_adp_e_label
_jana_atom_site_adp_e_type_symbol
_jana_atom_site_adp_e_11111
_jana_atom_site_adp_e_11112
_jana_atom_site_adp_e_11113
_jana_atom_site_adp_e_11122
_jana_atom_site_adp_e_11123
_jana_atom_site_adp_e_11133
_jana_atom_site_adp_e_11222
_jana_atom_site_adp_e_11223
_jana_atom_site_adp_e_11233
_jana_atom_site_adp_e_11333
_jana_atom_site_adp_e_12222
_jana_atom_site_adp_e_12223
_jana_atom_site_adp_e_12233
_jana_atom_site_adp_e_12333
_jana_atom_site_adp_e_13333
_jana_atom_site_adp_e_22222
_jana_atom_site_adp_e_22223
_jana_atom_site_adp_e_22233
_jana_atom_site_adp_e_22333
_jana_atom_site_adp_e_23333
_jana_atom_site_adp_e_33333
? ? ? ? ? ? ? ? ? ? ? ? ? ? ? ? ? ? ? ? ? ? ?

loop_
_jana_atom_site_adp_f_label
_jana_atom_site_adp_f_type_symbol
_jana_atom_site_adp_f_111111
_jana_atom_site_adp_f_111112
_jana_atom_site_adp_f_111113
_jana_atom_site_adp_f_111122
_jana_atom_site_adp_f_111123
_jana_atom_site_adp_f_111133
_jana_atom_site_adp_f_111222
_jana_atom_site_adp_f_111223
_jana_atom_site_adp_f_111233
_jana_atom_site_adp_f_111333
_jana_atom_site_adp_f_112222
_jana_atom_site_adp_f_112223
_jana_atom_site_adp_f_112233
_jana_atom_site_adp_f_112333
_jana_atom_site_adp_f_113333
_jana_atom_site_adp_f_122222
_jana_atom_site_adp_f_122223
_jana_atom_site_adp_f_122233
_jana_atom_site_adp_f_122333
_jana_atom_site_adp_f_123333
_jana_atom_site_adp_f_133333
_jana_atom_site_adp_f_222222
_jana_atom_site_adp_f_222223
_jana_atom_site_adp_f_222233
_jana_atom_site_adp_f_222333
_jana_atom_site_adp_f_223333
_jana_atom_site_adp_f_233333
_jana_atom_site_adp_f_333333
? ? ? ? ? ? ? ? ? ? ? ? ? ? ? ? ? ? ? ? ? ? ? ? ? ? ? ? ? ?
